data_4317249
loop_
_publ_author_name
'Stanislav Groysman'
'Dino Villagr\'an'
'Daniel G. Nocera'

_publ_section_title
;
 Pseudotetrahedral d0, d1, and d2 Metal-Oxo Cores within a Tris(alkoxide)
 Platform
;
_journal_name_full 'Inorganic Chemistry'
_journal_page_first 10759
_journal_page_last 10761
_journal_paper_doi 10.1021/ic101968s
_journal_volume 49
_journal_year 2010
_chemical_formula_moiety 'C34 H71 O4 V'
_chemical_formula_sum 'C34 H71 O4 V'
_chemical_formula_weight 594.85
_chemical_melting_point ?
_chemical_name_common V(OR)3THF
_chemical_name_systematic
; 

 ? 

;
_space_group_IT_number 2
_symmetry_cell_setting triclinic
_symmetry_space_group_name_Hall '-P 1'
_symmetry_space_group_name_H-M 'P -1'
_atom_sites_solution_hydrogens geom
_atom_sites_solution_primary direct
_atom_sites_solution_secondary difmap
_audit_creation_method SHELXL-97
_cell_angle_alpha 98.796(2)
_cell_angle_beta 95.313(2)
_cell_angle_gamma 113.907(2)
_cell_formula_units_Z 2
_cell_length_a 10.901(2)
_cell_length_b 11.5504(16)
_cell_length_c 15.686(2)
_cell_measurement_temperature 100(2)
_cell_volume 1758.0(5)
_computing_cell_refinement 'Bruker SAINT'
_computing_data_collection 'Bruker APEX2'
_computing_data_reduction 'Bruker SAINT'
_computing_molecular_graphics 'Bruker SHELXTL'
_computing_publication_material 'Bruker SHELXTL'
_computing_structure_refinement 'SHELXL-97 (Sheldrick, 2008)'
_computing_structure_solution 'SHELXS-97 (Sheldrick, 2008)'
_diffrn_ambient_temperature 100(2)
_diffrn_measured_fraction_theta_full 0.993
_diffrn_measured_fraction_theta_max 0.993
_diffrn_measurement_device_type 'Bruker APEX-II CCD'
_diffrn_measurement_method '\f and \w scans'
_diffrn_radiation_monochromator graphite
_diffrn_radiation_source 'fine-focus sealed tube'
_diffrn_radiation_type MoK\a
_diffrn_radiation_wavelength 0.71073
_diffrn_reflns_av_R_equivalents 0.0639
_diffrn_reflns_av_sigmaI/netI 0.0610
_diffrn_reflns_limit_h_max 14
_diffrn_reflns_limit_h_min -14
_diffrn_reflns_limit_k_max 15
_diffrn_reflns_limit_k_min -14
_diffrn_reflns_limit_l_max 20
_diffrn_reflns_limit_l_min -20
_diffrn_reflns_number 34288
_diffrn_reflns_theta_full 27.59
_diffrn_reflns_theta_max 27.59
_diffrn_reflns_theta_min 1.33
_exptl_absorpt_coefficient_mu 0.315
_exptl_absorpt_correction_T_max 0.9692
_exptl_absorpt_correction_T_min 0.9115
_exptl_absorpt_correction_type empirical
_exptl_absorpt_process_details SADABS
_exptl_crystal_colour blue
_exptl_crystal_density_diffrn 1.124
_exptl_crystal_density_method 'not measured'
_exptl_crystal_description plate
_exptl_crystal_F_000 660
_exptl_crystal_size_max 0.30
_exptl_crystal_size_mid 0.25
_exptl_crystal_size_min 0.10
_refine_diff_density_max 0.979
_refine_diff_density_min -0.416
_refine_diff_density_rms 0.081fi
_refine_ls_extinction_method none
_refine_ls_goodness_of_fit_ref 1.025
_refine_ls_hydrogen_treatment constr
_refine_ls_matrix_type full
_refine_ls_number_parameters 373
_refine_ls_number_reflns 8078
_refine_ls_number_restraints 0
_refine_ls_restrained_S_all 1.025
_refine_ls_R_factor_all 0.0816
_refine_ls_R_factor_gt 0.0603
_refine_ls_shift/su_max 0.000
_refine_ls_shift/su_mean 0.000
_refine_ls_structure_factor_coef Fsqd
_refine_ls_weighting_details 'calc w=1/[\s^2^(Fo^2^)+(0.0253P)^2^+6.5363P] where P=(Fo^2^+2Fc^2^)/3'
_refine_ls_weighting_scheme calc
_refine_ls_wR_factor_gt 0.1551
_refine_ls_wR_factor_ref 0.1652
_reflns_number_gt 6188
_reflns_number_total 8078
_reflns_threshold_expression >2sigma(I)
_cod_data_source_file ic101968s_si_002_1.cif
_cod_data_source_block 1
_cod_depositor_comments
;
The following automatic conversions were performed:

'_chemical_melting_point' value 'not measured' was changed to '?' -
the value is undefined or not given.

Automatic conversion script
Id: cif_fix_values 1569 2011-02-09 13:29:24Z adriana 
;
_cod_database_code 4317249

loop_
_symmetry_equiv_pos_as_xyz
'x, y, z'
'-x, -y, -z'

loop_
_atom_site_label
_atom_site_type_symbol
_atom_site_fract_x
_atom_site_fract_y
_atom_site_fract_z
_atom_site_U_iso_or_equiv
_atom_site_adp_type
_atom_site_occupancy
_atom_site_symmetry_multiplicity
_atom_site_calc_flag
_atom_site_refinement_flags
_atom_site_disorder_assembly
_atom_site_disorder_group
V1 V 0.24958(5) 0.12755(5) 0.26013(3) 0.01357(13) Uani 1 1 d . . .
O4 O 0.3652(2) 0.1449(2) 0.37928(13) 0.0204(5) Uani 1 1 d . . .
O1 O 0.4007(2) 0.2603(2) 0.23685(14) 0.0182(4) Uani 1 1 d . . .
O2 O 0.1860(2) -0.0347(2) 0.19281(14) 0.0178(4) Uani 1 1 d . . .
O3 O 0.1287(2) 0.1611(2) 0.32417(13) 0.0174(4) Uani 1 1 d . . .
C5 C 0.5001(5) 0.5074(4) 0.3309(3) 0.0435(11) Uani 1 1 d . . .
H5A H 0.4838 0.4342 0.3598 0.065 Uiso 1 1 calc R . .
H5B H 0.4144 0.5145 0.3164 0.065 Uiso 1 1 calc R . .
H5C H 0.5663 0.5874 0.3703 0.065 Uiso 1 1 calc R . .
C16 C 0.3325(4) -0.1643(4) 0.2885(3) 0.0390(10) Uani 1 1 d . . .
H16A H 0.3309 -0.2115 0.3356 0.059 Uiso 1 1 calc R . .
H16B H 0.3491 -0.0752 0.3137 0.059 Uiso 1 1 calc R . .
H16C H 0.4053 -0.1633 0.2559 0.059 Uiso 1 1 calc R . .
C33 C 0.5529(4) 0.2358(5) 0.4931(2) 0.0419(11) Uani 1 1 d . . .
H33A H 0.5685 0.3272 0.5118 0.050 Uiso 1 1 calc R . .
H33B H 0.6364 0.2267 0.5139 0.050 Uiso 1 1 calc R . .
C6 C 0.5825(4) 0.6056(4) 0.2063(3) 0.0397(10) Uani 1 1 d . . .
H6A H 0.6491 0.6831 0.2479 0.060 Uiso 1 1 calc R . .
H6B H 0.4970 0.6139 0.1941 0.060 Uiso 1 1 calc R . .
H6C H 0.6180 0.5961 0.1518 0.060 Uiso 1 1 calc R . .
C28 C -0.0647(4) 0.3656(4) 0.3777(3) 0.0380(9) Uani 1 1 d . . .
H28A H -0.1600 0.3019 0.3681 0.057 Uiso 1 1 calc R . .
H28B H -0.0463 0.4033 0.3258 0.057 Uiso 1 1 calc R . .
H28C H -0.0475 0.4343 0.4286 0.057 Uiso 1 1 calc R . .
C4 C 0.6947(4) 0.4857(4) 0.2753(3) 0.0402(10) Uani 1 1 d . . .
H4A H 0.7409 0.4838 0.2247 0.060 Uiso 1 1 calc R . .
H4B H 0.6811 0.4093 0.3001 0.060 Uiso 1 1 calc R . .
H4C H 0.7507 0.5642 0.3197 0.060 Uiso 1 1 calc R . .
C14 C 0.0883(4) -0.2366(4) 0.2866(2) 0.0338(9) Uani 1 1 d . . .
H14A H -0.0035 -0.2866 0.2524 0.051 Uiso 1 1 calc R . .
H14B H 0.1005 -0.1484 0.3105 0.051 Uiso 1 1 calc R . .
H14C H 0.1006 -0.2780 0.3347 0.051 Uiso 1 1 calc R . .
C30 C 0.1774(4) 0.4044(4) 0.4085(3) 0.0359(9) Uani 1 1 d . . .
H30A H 0.1903 0.4745 0.4573 0.054 Uiso 1 1 calc R . .
H30B H 0.1936 0.4387 0.3551 0.054 Uiso 1 1 calc R . .
H30C H 0.2416 0.3674 0.4219 0.054 Uiso 1 1 calc R . .
C29 C 0.0115(4) 0.2531(4) 0.4809(2) 0.0340(9) Uani 1 1 d . . .
H29A H 0.0442 0.3287 0.5293 0.051 Uiso 1 1 calc R . .
H29B H 0.0636 0.2025 0.4892 0.051 Uiso 1 1 calc R . .
H29C H -0.0852 0.1992 0.4798 0.051 Uiso 1 1 calc R . .
C24 C -0.1385(4) -0.0306(4) 0.2101(2) 0.0333(9) Uani 1 1 d . . .
H24A H -0.2113 -0.1174 0.2052 0.050 Uiso 1 1 calc R . .
H24B H -0.0537 -0.0374 0.2013 0.050 Uiso 1 1 calc R . .
H24C H -0.1633 0.0106 0.1655 0.050 Uiso 1 1 calc R . .
C32 C 0.4307(4) 0.1452(4) 0.5272(2) 0.0327(9) Uani 1 1 d . . .
H32A H 0.4360 0.0623 0.5301 0.039 Uiso 1 1 calc R . .
H32B H 0.4243 0.1858 0.5860 0.039 Uiso 1 1 calc R . .
C20 C 0.0950(4) -0.3162(3) 0.0013(2) 0.0305(8) Uani 1 1 d . . .
H20A H 0.1074 -0.3829 0.0280 0.046 Uiso 1 1 calc R . .
H20B H 0.1770 -0.2681 -0.0219 0.046 Uiso 1 1 calc R . .
H20C H 0.0165 -0.3572 -0.0464 0.046 Uiso 1 1 calc R . .
C18 C -0.0703(3) -0.2982(3) 0.0953(2) 0.0286(8) Uani 1 1 d . . .
H18A H -0.1409 -0.3273 0.0433 0.043 Uiso 1 1 calc R . .
H18B H -0.0886 -0.2423 0.1410 0.043 Uiso 1 1 calc R . .
H18C H -0.0705 -0.3735 0.1169 0.043 Uiso 1 1 calc R . .
C25 C -0.2531(3) 0.0628(4) 0.3089(2) 0.0290(8) Uani 1 1 d . . .
H25A H -0.3289 -0.0237 0.2934 0.043 Uiso 1 1 calc R . .
H25B H -0.2659 0.1157 0.2687 0.043 Uiso 1 1 calc R . .
H25C H -0.2505 0.1036 0.3690 0.043 Uiso 1 1 calc R . .
C12 C 0.3279(4) -0.1138(3) 0.1170(3) 0.0276(8) Uani 1 1 d . . .
H12A H 0.3217 -0.0786 0.0646 0.041 Uiso 1 1 calc R . .
H12B H 0.3457 -0.1904 0.1021 0.041 Uiso 1 1 calc R . .
H12C H 0.4024 -0.0481 0.1618 0.041 Uiso 1 1 calc R . .
C8 C 0.5847(4) 0.3873(3) 0.0517(2) 0.0276(8) Uani 1 1 d . . .
H8A H 0.6042 0.3401 0.0013 0.041 Uiso 1 1 calc R . .
H8B H 0.6704 0.4512 0.0883 0.041 Uiso 1 1 calc R . .
H8C H 0.5315 0.4316 0.0311 0.041 Uiso 1 1 calc R . .
C15 C 0.1760(4) -0.3704(3) 0.1913(2) 0.0288(8) Uani 1 1 d . . .
H15A H 0.2415 -0.3689 0.1522 0.043 Uiso 1 1 calc R . .
H15B H 0.0832 -0.4218 0.1588 0.043 Uiso 1 1 calc R . .
H15C H 0.1909 -0.4092 0.2403 0.043 Uiso 1 1 calc R . .
C31 C 0.3123(4) 0.1251(4) 0.4603(2) 0.0285(8) Uani 1 1 d . . .
H31A H 0.2394 0.0363 0.4524 0.034 Uiso 1 1 calc R . .
H31B H 0.2745 0.1879 0.4788 0.034 Uiso 1 1 calc R . .
C19 C 0.0532(4) -0.1196(3) 0.0249(2) 0.0279(8) Uani 1 1 d . . .
H19A H -0.0166 -0.1630 -0.0277 0.042 Uiso 1 1 calc R . .
H19B H 0.1400 -0.0668 0.0084 0.042 Uiso 1 1 calc R . .
H19C H 0.0256 -0.0639 0.0646 0.042 Uiso 1 1 calc R . .
C22 C 0.0073(4) 0.2384(4) 0.2283(2) 0.0280(8) Uani 1 1 d . . .
H22A H 0.0771 0.3277 0.2380 0.042 Uiso 1 1 calc R . .
H22B H -0.0827 0.2362 0.2118 0.042 Uiso 1 1 calc R . .
H22C H 0.0250 0.1841 0.1812 0.042 Uiso 1 1 calc R . .
C3 C 0.5563(4) 0.4852(3) 0.2462(2) 0.0284(8) Uani 1 1 d . . .
C10 C 0.3796(4) 0.1849(3) 0.0414(2) 0.0273(7) Uani 1 1 d . . .
H10A H 0.3345 0.2249 0.0068 0.041 Uiso 1 1 calc R . .
H10B H 0.3153 0.1303 0.0741 0.041 Uiso 1 1 calc R . .
H10C H 0.4105 0.1317 0.0021 0.041 Uiso 1 1 calc R . .
C34 C 0.5124(3) 0.1915(4) 0.3958(2) 0.0266(8) Uani 1 1 d . . .
H34A H 0.5560 0.2642 0.3663 0.032 Uiso 1 1 calc R . .
H34B H 0.5391 0.1214 0.3744 0.032 Uiso 1 1 calc R . .
C2 C 0.3276(3) 0.3765(3) 0.1444(2) 0.0257(7) Uani 1 1 d . . .
H2A H 0.2501 0.2932 0.1190 0.039 Uiso 1 1 calc R . .
H2B H 0.3539 0.4267 0.0988 0.039 Uiso 1 1 calc R . .
H2C H 0.3018 0.4247 0.1909 0.039 Uiso 1 1 calc R . .
C27 C 0.0299(4) 0.2980(3) 0.3944(2) 0.0261(7) Uani 1 1 d . . .
C9 C 0.5917(4) 0.2262(4) 0.1391(2) 0.0278(8) Uani 1 1 d . . .
H9A H 0.5982 0.1667 0.0899 0.042 Uiso 1 1 calc R . .
H9B H 0.5501 0.1778 0.1830 0.042 Uiso 1 1 calc R . .
H9C H 0.6830 0.2928 0.1656 0.042 Uiso 1 1 calc R . .
C26 C -0.0995(4) -0.0285(3) 0.3677(2) 0.0268(7) Uani 1 1 d . . .
H26A H -0.1000 0.0135 0.4268 0.040 Uiso 1 1 calc R . .
H26B H -0.0124 -0.0340 0.3658 0.040 Uiso 1 1 calc R . .
H26C H -0.1740 -0.1158 0.3523 0.040 Uiso 1 1 calc R . .
C13 C 0.1954(4) -0.2312(3) 0.2265(2) 0.0235(7) Uani 1 1 d . . .
C11 C 0.1921(3) -0.1520(3) 0.1526(2) 0.0200(6) Uani 1 1 d . . .
C23 C -0.1185(3) 0.0517(3) 0.3019(2) 0.0213(7) Uani 1 1 d . . .
C7 C 0.5028(3) 0.2913(3) 0.1058(2) 0.0199(6) Uani 1 1 d . . .
C17 C 0.0698(3) -0.2220(3) 0.0713(2) 0.0195(6) Uani 1 1 d . . .
C1 C 0.4489(3) 0.3529(3) 0.1831(2) 0.0188(6) Uani 1 1 d . . .
C21 C 0.0112(3) 0.1869(3) 0.3129(2) 0.0174(6) Uani 1 1 d . . .

loop_
_atom_site_aniso_label
_atom_site_aniso_U_11
_atom_site_aniso_U_22
_atom_site_aniso_U_33
_atom_site_aniso_U_23
_atom_site_aniso_U_13
_atom_site_aniso_U_12
V1 0.0129(2) 0.0152(3) 0.0124(2) 0.00267(18) 0.00240(18) 0.0057(2)
O4 0.0151(11) 0.0332(13) 0.0134(10) 0.0056(9) 0.0025(8) 0.0105(10)
O1 0.0170(11) 0.0200(11) 0.0169(10) 0.0060(9) 0.0049(8) 0.0062(9)
O2 0.0199(11) 0.0176(11) 0.0163(10) 0.0013(8) 0.0000(8) 0.0099(9)
O3 0.0142(10) 0.0227(11) 0.0166(10) 0.0036(9) 0.0034(8) 0.0091(9)
C5 0.045(3) 0.027(2) 0.038(2) -0.0093(17) 0.0130(19) 0.0002(18)
C16 0.044(2) 0.033(2) 0.040(2) 0.0059(17) -0.0117(18) 0.0206(19)
C33 0.0229(19) 0.064(3) 0.0203(18) 0.0099(18) 0.0016(14) 0.0005(19)
C6 0.038(2) 0.0176(18) 0.053(3) 0.0015(17) 0.0134(19) 0.0022(17)
C28 0.038(2) 0.034(2) 0.052(2) 0.0059(18) 0.0144(19) 0.0240(19)
C4 0.024(2) 0.043(2) 0.033(2) 0.0053(18) -0.0019(16) -0.0036(17)
C14 0.050(2) 0.032(2) 0.0241(18) 0.0115(15) 0.0116(17) 0.0193(19)
C30 0.036(2) 0.0258(19) 0.041(2) -0.0043(16) 0.0060(17) 0.0120(17)
C29 0.036(2) 0.043(2) 0.0214(17) -0.0038(16) 0.0063(15) 0.0192(19)
C24 0.0211(18) 0.037(2) 0.0299(19) -0.0059(16) 0.0032(14) 0.0051(16)
C32 0.0238(18) 0.055(3) 0.0205(17) 0.0139(17) 0.0025(14) 0.0160(18)
C20 0.040(2) 0.0246(18) 0.0225(17) 0.0012(14) 0.0075(15) 0.0108(16)
C18 0.0218(17) 0.0252(18) 0.0346(19) 0.0081(15) 0.0003(14) 0.0062(15)
C25 0.0186(17) 0.038(2) 0.0323(19) 0.0100(16) 0.0065(14) 0.0130(16)
C12 0.0233(18) 0.0209(17) 0.040(2) 0.0057(15) 0.0115(15) 0.0097(14)
C8 0.033(2) 0.0267(18) 0.0278(18) 0.0122(15) 0.0137(15) 0.0136(16)
C15 0.035(2) 0.0247(18) 0.0297(18) 0.0095(15) 0.0030(15) 0.0155(16)
C31 0.0232(17) 0.047(2) 0.0164(16) 0.0125(15) 0.0058(13) 0.0138(16)
C19 0.039(2) 0.0224(17) 0.0164(15) 0.0039(13) -0.0039(14) 0.0086(16)
C22 0.0228(17) 0.041(2) 0.0261(18) 0.0169(16) 0.0078(14) 0.0159(16)
C3 0.0229(18) 0.0216(17) 0.0300(18) -0.0007(14) 0.0069(14) 0.0004(14)
C10 0.0330(19) 0.0248(18) 0.0206(16) 0.0040(14) 0.0044(14) 0.0091(15)
C34 0.0146(16) 0.045(2) 0.0212(16) 0.0078(15) 0.0022(12) 0.0128(15)
C2 0.0242(17) 0.0250(18) 0.0346(19) 0.0133(15) 0.0122(14) 0.0133(15)
C27 0.0255(18) 0.0262(18) 0.0284(18) -0.0008(14) 0.0058(14) 0.0146(15)
C9 0.0276(18) 0.035(2) 0.0334(19) 0.0174(16) 0.0168(15) 0.0195(16)
C26 0.0220(17) 0.0256(18) 0.0363(19) 0.0135(15) 0.0107(14) 0.0100(15)
C13 0.0300(18) 0.0205(17) 0.0202(16) 0.0044(13) -0.0019(13) 0.0122(14)
C11 0.0230(16) 0.0164(15) 0.0197(15) 0.0027(12) 0.0019(12) 0.0084(13)
C23 0.0175(16) 0.0242(17) 0.0218(16) 0.0051(13) 0.0047(12) 0.0081(13)
C7 0.0213(16) 0.0216(16) 0.0198(15) 0.0089(13) 0.0089(12) 0.0094(13)
C17 0.0215(16) 0.0182(16) 0.0156(14) 0.0016(12) -0.0003(12) 0.0067(13)
C1 0.0162(15) 0.0184(15) 0.0197(15) 0.0054(12) 0.0045(12) 0.0044(13)
C21 0.0164(15) 0.0226(16) 0.0175(14) 0.0052(12) 0.0062(11) 0.0115(13)

loop_
_atom_type_symbol
_atom_type_description
_atom_type_scat_dispersion_real
_atom_type_scat_dispersion_imag
_atom_type_scat_source
C C 0.0033 0.0016 'International Tables Vol C Tables 4.2.6.8 and 6.1.1.4'
H H 0.0000 0.0000 'International Tables Vol C Tables 4.2.6.8 and 6.1.1.4'
O O 0.0106 0.0060 'International Tables Vol C Tables 4.2.6.8 and 6.1.1.4'
V V 0.3005 0.5294 'International Tables Vol C Tables 4.2.6.8 and 6.1.1.4'

loop_
_geom_angle_atom_site_label_1
_geom_angle_atom_site_label_2
_geom_angle_atom_site_label_3
_geom_angle
_geom_angle_site_symmetry_1
_geom_angle_site_symmetry_3
_geom_angle_publ_flag
O2 V1 O3 116.00(10) . . ?
O2 V1 O1 119.63(10) . . ?
O3 V1 O1 121.51(10) . . ?
O2 V1 O4 111.55(9) . . ?
O3 V1 O4 87.45(9) . . ?
O1 V1 O4 88.30(9) . . ?
C31 O4 C34 109.8(2) . . ?
C31 O4 V1 124.96(19) . . ?
C34 O4 V1 124.92(18) . . ?
C1 O1 V1 145.44(19) . . ?
C11 O2 V1 156.5(2) . . ?
C21 O3 V1 140.61(18) . . ?
C3 C5 H5A 109.5 . . ?
C3 C5 H5B 109.5 . . ?
H5A C5 H5B 109.5 . . ?
C3 C5 H5C 109.5 . . ?
H5A C5 H5C 109.5 . . ?
H5B C5 H5C 109.5 . . ?
C13 C16 H16A 109.5 . . ?
C13 C16 H16B 109.5 . . ?
H16A C16 H16B 109.5 . . ?
C13 C16 H16C 109.5 . . ?
H16A C16 H16C 109.5 . . ?
H16B C16 H16C 109.5 . . ?
C34 C33 C32 103.3(3) . . ?
C34 C33 H33A 111.1 . . ?
C32 C33 H33A 111.1 . . ?
C34 C33 H33B 111.1 . . ?
C32 C33 H33B 111.1 . . ?
H33A C33 H33B 109.1 . . ?
C3 C6 H6A 109.5 . . ?
C3 C6 H6B 109.5 . . ?
H6A C6 H6B 109.5 . . ?
C3 C6 H6C 109.5 . . ?
H6A C6 H6C 109.5 . . ?
H6B C6 H6C 109.5 . . ?
C27 C28 H28A 109.5 . . ?
C27 C28 H28B 109.5 . . ?
H28A C28 H28B 109.5 . . ?
C27 C28 H28C 109.5 . . ?
H28A C28 H28C 109.5 . . ?
H28B C28 H28C 109.5 . . ?
C3 C4 H4A 109.5 . . ?
C3 C4 H4B 109.5 . . ?
H4A C4 H4B 109.5 . . ?
C3 C4 H4C 109.5 . . ?
H4A C4 H4C 109.5 . . ?
H4B C4 H4C 109.5 . . ?
C13 C14 H14A 109.5 . . ?
C13 C14 H14B 109.5 . . ?
H14A C14 H14B 109.5 . . ?
C13 C14 H14C 109.5 . . ?
H14A C14 H14C 109.5 . . ?
H14B C14 H14C 109.5 . . ?
C27 C30 H30A 109.5 . . ?
C27 C30 H30B 109.5 . . ?
H30A C30 H30B 109.5 . . ?
C27 C30 H30C 109.5 . . ?
H30A C30 H30C 109.5 . . ?
H30B C30 H30C 109.5 . . ?
C27 C29 H29A 109.5 . . ?
C27 C29 H29B 109.5 . . ?
H29A C29 H29B 109.5 . . ?
C27 C29 H29C 109.5 . . ?
H29A C29 H29C 109.5 . . ?
H29B C29 H29C 109.5 . . ?
C23 C24 H24A 109.5 . . ?
C23 C24 H24B 109.5 . . ?
H24A C24 H24B 109.5 . . ?
C23 C24 H24C 109.5 . . ?
H24A C24 H24C 109.5 . . ?
H24B C24 H24C 109.5 . . ?
C31 C32 C33 103.0(3) . . ?
C31 C32 H32A 111.2 . . ?
C33 C32 H32A 111.2 . . ?
C31 C32 H32B 111.2 . . ?
C33 C32 H32B 111.2 . . ?
H32A C32 H32B 109.1 . . ?
C17 C20 H20A 109.5 . . ?
C17 C20 H20B 109.5 . . ?
H20A C20 H20B 109.5 . . ?
C17 C20 H20C 109.5 . . ?
H20A C20 H20C 109.5 . . ?
H20B C20 H20C 109.5 . . ?
C17 C18 H18A 109.5 . . ?
C17 C18 H18B 109.5 . . ?
H18A C18 H18B 109.5 . . ?
C17 C18 H18C 109.5 . . ?
H18A C18 H18C 109.5 . . ?
H18B C18 H18C 109.5 . . ?
C23 C25 H25A 109.5 . . ?
C23 C25 H25B 109.5 . . ?
H25A C25 H25B 109.5 . . ?
C23 C25 H25C 109.5 . . ?
H25A C25 H25C 109.5 . . ?
H25B C25 H25C 109.5 . . ?
C11 C12 H12A 109.5 . . ?
C11 C12 H12B 109.5 . . ?
H12A C12 H12B 109.5 . . ?
C11 C12 H12C 109.5 . . ?
H12A C12 H12C 109.5 . . ?
H12B C12 H12C 109.5 . . ?
C7 C8 H8A 109.5 . . ?
C7 C8 H8B 109.5 . . ?
H8A C8 H8B 109.5 . . ?
C7 C8 H8C 109.5 . . ?
H8A C8 H8C 109.5 . . ?
H8B C8 H8C 109.5 . . ?
C13 C15 H15A 109.5 . . ?
C13 C15 H15B 109.5 . . ?
H15A C15 H15B 109.5 . . ?
C13 C15 H15C 109.5 . . ?
H15A C15 H15C 109.5 . . ?
H15B C15 H15C 109.5 . . ?
O4 C31 C32 106.1(3) . . ?
O4 C31 H31A 110.5 . . ?
C32 C31 H31A 110.5 . . ?
O4 C31 H31B 110.5 . . ?
C32 C31 H31B 110.5 . . ?
H31A C31 H31B 108.7 . . ?
C17 C19 H19A 109.5 . . ?
C17 C19 H19B 109.5 . . ?
H19A C19 H19B 109.5 . . ?
C17 C19 H19C 109.5 . . ?
H19A C19 H19C 109.5 . . ?
H19B C19 H19C 109.5 . . ?
C21 C22 H22A 109.5 . . ?
C21 C22 H22B 109.5 . . ?
H22A C22 H22B 109.5 . . ?
C21 C22 H22C 109.5 . . ?
H22A C22 H22C 109.5 . . ?
H22B C22 H22C 109.5 . . ?
C4 C3 C5 106.0(3) . . ?
C4 C3 C6 107.7(3) . . ?
C5 C3 C6 106.1(3) . . ?
C4 C3 C1 114.0(3) . . ?
C5 C3 C1 109.1(3) . . ?
C6 C3 C1 113.4(3) . . ?
C7 C10 H10A 109.5 . . ?
C7 C10 H10B 109.5 . . ?
H10A C10 H10B 109.5 . . ?
C7 C10 H10C 109.5 . . ?
H10A C10 H10C 109.5 . . ?
H10B C10 H10C 109.5 . . ?
O4 C34 C33 105.1(3) . . ?
O4 C34 H34A 110.7 . . ?
C33 C34 H34A 110.7 . . ?
O4 C34 H34B 110.7 . . ?
C33 C34 H34B 110.7 . . ?
H34A C34 H34B 108.8 . . ?
C1 C2 H2A 109.5 . . ?
C1 C2 H2B 109.5 . . ?
H2A C2 H2B 109.5 . . ?
C1 C2 H2C 109.5 . . ?
H2A C2 H2C 109.5 . . ?
H2B C2 H2C 109.5 . . ?
C29 C27 C30 106.2(3) . . ?
C29 C27 C28 108.8(3) . . ?
C30 C27 C28 106.1(3) . . ?
C29 C27 C21 114.4(3) . . ?
C30 C27 C21 108.2(3) . . ?
C28 C27 C21 112.6(3) . . ?
C7 C9 H9A 109.5 . . ?
C7 C9 H9B 109.5 . . ?
H9A C9 H9B 109.5 . . ?
C7 C9 H9C 109.5 . . ?
H9A C9 H9C 109.5 . . ?
H9B C9 H9C 109.5 . . ?
C23 C26 H26A 109.5 . . ?
C23 C26 H26B 109.5 . . ?
H26A C26 H26B 109.5 . . ?
C23 C26 H26C 109.5 . . ?
H26A C26 H26C 109.5 . . ?
H26B C26 H26C 109.5 . . ?
C16 C13 C15 106.2(3) . . ?
C16 C13 C14 104.6(3) . . ?
C15 C13 C14 108.4(3) . . ?
C16 C13 C11 110.5(3) . . ?
C15 C13 C11 114.2(3) . . ?
C14 C13 C11 112.3(3) . . ?
O2 C11 C12 107.6(3) . . ?
O2 C11 C13 108.0(2) . . ?
C12 C11 C13 108.2(3) . . ?
O2 C11 C17 107.5(2) . . ?
C12 C11 C17 108.1(3) . . ?
C13 C11 C17 117.1(3) . . ?
C26 C23 C25 108.2(3) . . ?
C26 C23 C24 106.1(3) . . ?
C25 C23 C24 106.2(3) . . ?
C26 C23 C21 112.4(3) . . ?
C25 C23 C21 114.6(3) . . ?
C24 C23 C21 108.9(3) . . ?
C10 C7 C8 106.3(3) . . ?
C10 C7 C9 107.0(3) . . ?
C8 C7 C9 107.8(3) . . ?
C10 C7 C1 108.6(3) . . ?
C8 C7 C1 114.5(3) . . ?
C9 C7 C1 112.1(3) . . ?
C18 C17 C19 105.5(3) . . ?
C18 C17 C20 107.1(3) . . ?
C19 C17 C20 106.4(3) . . ?
C18 C17 C11 114.8(3) . . ?
C19 C17 C11 109.5(3) . . ?
C20 C17 C11 113.0(3) . . ?
O1 C1 C2 108.1(2) . . ?
O1 C1 C7 107.4(2) . . ?
C2 C1 C7 109.3(3) . . ?
O1 C1 C3 106.8(2) . . ?
C2 C1 C3 107.8(3) . . ?
C7 C1 C3 117.0(3) . . ?
O3 C21 C22 108.5(2) . . ?
O3 C21 C23 106.8(2) . . ?
C22 C21 C23 109.0(3) . . ?
O3 C21 C27 107.0(2) . . ?
C22 C21 C27 108.8(3) . . ?
C23 C21 C27 116.5(2) . . ?

loop_
_geom_bond_atom_site_label_1
_geom_bond_atom_site_label_2
_geom_bond_distance
_geom_bond_site_symmetry_2
_geom_bond_publ_flag
V1 O2 1.820(2) . ?
V1 O3 1.853(2) . ?
V1 O1 1.853(2) . ?
V1 O4 2.090(2) . ?
O4 C31 1.455(4) . ?
O4 C34 1.453(4) . ?
O1 C1 1.426(4) . ?
O2 C11 1.434(4) . ?
O3 C21 1.430(4) . ?
C5 C3 1.543(5) . ?
C5 H5A 0.9800 . ?
C5 H5B 0.9800 . ?
C5 H5C 0.9800 . ?
C16 C13 1.530(5) . ?
C16 H16A 0.9800 . ?
C16 H16B 0.9800 . ?
C16 H16C 0.9800 . ?
C33 C34 1.497(5) . ?
C33 C32 1.525(5) . ?
C33 H33A 0.9900 . ?
C33 H33B 0.9900 . ?
C6 C3 1.544(5) . ?
C6 H6A 0.9800 . ?
C6 H6B 0.9800 . ?
C6 H6C 0.9800 . ?
C28 C27 1.552(5) . ?
C28 H28A 0.9800 . ?
C28 H28B 0.9800 . ?
C28 H28C 0.9800 . ?
C4 C3 1.533(5) . ?
C4 H4A 0.9800 . ?
C4 H4B 0.9800 . ?
C4 H4C 0.9800 . ?
C14 C13 1.555(5) . ?
C14 H14A 0.9800 . ?
C14 H14B 0.9800 . ?
C14 H14C 0.9800 . ?
C30 C27 1.547(5) . ?
C30 H30A 0.9800 . ?
C30 H30B 0.9800 . ?
C30 H30C 0.9800 . ?
C29 C27 1.527(5) . ?
C29 H29A 0.9800 . ?
C29 H29B 0.9800 . ?
C29 H29C 0.9800 . ?
C24 C23 1.542(5) . ?
C24 H24A 0.9800 . ?
C24 H24B 0.9800 . ?
C24 H24C 0.9800 . ?
C32 C31 1.501(5) . ?
C32 H32A 0.9900 . ?
C32 H32B 0.9900 . ?
C20 C17 1.548(5) . ?
C20 H20A 0.9800 . ?
C20 H20B 0.9800 . ?
C20 H20C 0.9800 . ?
C18 C17 1.539(5) . ?
C18 H18A 0.9800 . ?
C18 H18B 0.9800 . ?
C18 H18C 0.9800 . ?
C25 C23 1.537(4) . ?
C25 H25A 0.9800 . ?
C25 H25B 0.9800 . ?
C25 H25C 0.9800 . ?
C12 C11 1.549(5) . ?
C12 H12A 0.9800 . ?
C12 H12B 0.9800 . ?
C12 H12C 0.9800 . ?
C8 C7 1.539(4) . ?
C8 H8A 0.9800 . ?
C8 H8B 0.9800 . ?
C8 H8C 0.9800 . ?
C15 C13 1.538(5) . ?
C15 H15A 0.9800 . ?
C15 H15B 0.9800 . ?
C15 H15C 0.9800 . ?
C31 H31A 0.9900 . ?
C31 H31B 0.9900 . ?
C19 C17 1.540(4) . ?
C19 H19A 0.9800 . ?
C19 H19B 0.9800 . ?
C19 H19C 0.9800 . ?
C22 C21 1.539(4) . ?
C22 H22A 0.9800 . ?
C22 H22B 0.9800 . ?
C22 H22C 0.9800 . ?
C3 C1 1.599(5) . ?
C10 C7 1.538(5) . ?
C10 H10A 0.9800 . ?
C10 H10B 0.9800 . ?
C10 H10C 0.9800 . ?
C34 H34A 0.9900 . ?
C34 H34B 0.9900 . ?
C2 C1 1.544(5) . ?
C2 H2A 0.9800 . ?
C2 H2B 0.9800 . ?
C2 H2C 0.9800 . ?
C27 C21 1.600(4) . ?
C9 C7 1.548(5) . ?
C9 H9A 0.9800 . ?
C9 H9B 0.9800 . ?
C9 H9C 0.9800 . ?
C26 C23 1.540(5) . ?
C26 H26A 0.9800 . ?
C26 H26B 0.9800 . ?
C26 H26C 0.9800 . ?
C13 C11 1.589(4) . ?
C11 C17 1.598(4) . ?
C23 C21 1.597(4) . ?
C7 C1 1.591(4) . ?
